data_7246984
loop_
_publ_author_name
'Moledo Vicente Guedes, Anderson'
'Sodr\'e de Abreu, Leandro'
'Maldonado, Igor Antunes Vogel'
'Fernandes, William Silva'
'Cardozo, Thiago Messias'
'A. All\~ao Cassaro, Rafael'
'Scarpellini, Marciela'
'Poneti, Giordano'

_publ_section_title
;
 Valence tautomerism in a cobalt--dioxolene complex containing an
 imidazolic ancillary ligand
;
_journal_issue 29
_journal_name_full 'RSC Advances'
_journal_page_first 20050
_journal_page_last 20057
_journal_paper_doi 10.1039/D3RA03235C
_journal_volume 13
_journal_year 2023
_chemical_formula_moiety 'C23 H22 Cl4 Co N6 O2 1+, P F6 1-, O'
_chemical_formula_sum 'C23 H22 Cl4 Co F6 N6 O3 P'
_chemical_formula_weight 776.16
_space_group_crystal_system monoclinic
_space_group_IT_number 14
_space_group_name_Hall '-P 2ybc'
_space_group_name_H-M_alt 'P 1 21/c 1'
_atom_sites_solution_hydrogens mixed
_audit_creation_method SHELXL-2018/3
_audit_update_record
;
2023-05-13 deposited with the CCDC.	2023-06-22 downloaded from the CCDC.
;
_cell_angle_alpha 90
_cell_angle_beta 93.149(2)
_cell_angle_gamma 90
_cell_formula_units_Z 4
_cell_length_a 8.8538(5)
_cell_length_b 19.1183(10)
_cell_length_c 17.5365(8)
_cell_measurement_reflns_used 9548
_cell_measurement_temperature 291(2)
_cell_measurement_theta_max 26.29
_cell_measurement_theta_min 2.30
_cell_volume 2963.9(3)
_computing_structure_refinement 'SHELXL-2018/3 (Sheldrick, 2018)'
_computing_structure_solution 'SHELXT 2014/5 (Sheldrick, 2014)'
_diffrn_ambient_temperature 291(2)
_diffrn_detector_area_resol_mean 10.4167
_diffrn_measured_fraction_theta_full 0.999
_diffrn_measured_fraction_theta_max 0.999
_diffrn_measurement_device_type 'Bruker D8-Venture'
_diffrn_measurement_method '\f and \w scans'
_diffrn_radiation_type MoK\a
_diffrn_radiation_wavelength 0.71073
_diffrn_reflns_av_R_equivalents 0.0624
_diffrn_reflns_av_unetI/netI 0.0198
_diffrn_reflns_Laue_measured_fraction_full 0.999
_diffrn_reflns_Laue_measured_fraction_max 0.999
_diffrn_reflns_limit_h_max 10
_diffrn_reflns_limit_h_min -10
_diffrn_reflns_limit_k_max 23
_diffrn_reflns_limit_k_min -23
_diffrn_reflns_limit_l_max 21
_diffrn_reflns_limit_l_min -21
_diffrn_reflns_number 99627
_diffrn_reflns_point_group_measured_fraction_full 0.999
_diffrn_reflns_point_group_measured_fraction_max 0.999
_diffrn_reflns_theta_full 25.242
_diffrn_reflns_theta_max 25.680
_diffrn_reflns_theta_min 2.130
_diffrn_source fine-focus
_exptl_absorpt_coefficient_mu 1.071
_exptl_absorpt_correction_T_max 0.9137
_exptl_absorpt_correction_T_min 0.8584
_exptl_absorpt_correction_type multi-scan
_exptl_absorpt_process_details
;
SADABS-2016/2 - Bruker AXS area detector scaling and absorption correction
;
_exptl_crystal_density_diffrn 1.739
_exptl_crystal_description block
_exptl_crystal_F_000 1560
_exptl_crystal_size_max 0.173
_exptl_crystal_size_mid 0.164
_exptl_crystal_size_min 0.118
_refine_diff_density_max 0.593
_refine_diff_density_min -0.444
_refine_diff_density_rms 0.060
_refine_ls_extinction_method none
_refine_ls_goodness_of_fit_ref 1.072
_refine_ls_hydrogen_treatment mixed
_refine_ls_matrix_type full
_refine_ls_number_parameters 574
_refine_ls_number_reflns 5626
_refine_ls_number_restraints 45
_refine_ls_restrained_S_all 1.073
_refine_ls_R_factor_all 0.0511
_refine_ls_R_factor_gt 0.0385
_refine_ls_shift/su_max 0.001
_refine_ls_shift/su_mean 0.000
_refine_ls_structure_factor_coef Fsqd
_refine_ls_weighting_details 'w=1/[\s^2^(Fo^2^)+(0.0357P)^2^+4.3197P] where P=(Fo^2^+2Fc^2^)/3'
_refine_ls_weighting_scheme calc
_refine_ls_wR_factor_gt 0.0882
_refine_ls_wR_factor_ref 0.0968
_reflns_Friedel_coverage 0.000
_reflns_number_gt 4714
_reflns_number_total 5626
_reflns_threshold_expression 'I > 2\s(I)'
_cod_data_source_file d3ra03235c2.cif
_cod_data_source_block mo_CoBimipyTCLCat_3_0m_a
_cod_original_sg_symbol_H-M 'P 21/c'
_cod_database_code 7246984
_shelx_shelxl_version_number 2018/3
_shelx_space_group_comment
;
The symmetry employed for this shelxl refinement is uniquely defined
by the following loop, which should always be used as a source of
symmetry information in preference to the above space-group names.
They are only intended as comments.
;
_shelx_estimated_absorpt_t_min 0.836
_shelx_estimated_absorpt_t_max 0.884

loop_
_space_group_symop_operation_xyz
'x, y, z'
'-x, y+1/2, -z+1/2'
'-x, -y, -z'
'x, -y-1/2, z-1/2'

loop_
_atom_site_label
_atom_site_type_symbol
_atom_site_fract_x
_atom_site_fract_y
_atom_site_fract_z
_atom_site_U_iso_or_equiv
_atom_site_adp_type
_atom_site_occupancy
_atom_site_site_symmetry_order
_atom_site_calc_flag
_atom_site_refinement_flags_posn
_atom_site_refinement_flags_adp
_atom_site_refinement_flags_occupancy
_atom_site_disorder_assembly
_atom_site_disorder_group
N6 N 0.4994(3) 0.30727(14) 0.78421(13) 0.0389(6) Uani 1 1 d . . . . .
N5 N 0.5749(2) 0.24590(11) 0.68815(12) 0.0261(5) Uani 1 1 d . . . . .
N3 N 0.6353(3) 0.34909(11) 0.59404(12) 0.0289(5) Uani 1 1 d . . . . .
N1 N 0.4545(3) 0.25481(12) 0.53697(13) 0.0317(5) Uani 1 1 d . . . . .
N2 N 0.3029(3) 0.32055(17) 0.46499(14) 0.0488(7) Uani 1 1 d . . . . .
C23 C 0.4465(5) 0.3667(2) 0.82861(19) 0.0595(10) Uani 1 1 d . . . . .
H6A H 0.479500 0.409596 0.806438 0.089 Uiso 1 1 calc R U . . .
H6B H 0.487381 0.363276 0.880315 0.089 Uiso 1 1 calc R U . . .
H6C H 0.338018 0.366081 0.828084 0.089 Uiso 1 1 calc R U . . .
C22 C 0.5159(4) 0.23926(19) 0.80836(18) 0.0453(8) Uani 1 1 d . . . . .
C21 C 0.5628(3) 0.20166(17) 0.74925(17) 0.0360(7) Uani 1 1 d . . . . .
N4 N 0.8565(2) 0.23610(11) 0.63201(12) 0.0265(5) Uani 1 1 d . . . . .
C20 C 0.5374(3) 0.30898(15) 0.71139(15) 0.0300(6) Uani 1 1 d . . . . .
C19 C 0.5349(4) 0.36840(16) 0.65789(17) 0.0356(7) Uani 1 1 d . . . . .
C7 C 0.3325(4) 0.2151(2) 0.51343(19) 0.0444(8) Uani 1 1 d . . . . .
C8 C 0.2387(4) 0.2555(2) 0.4691(2) 0.0578(10) Uani 1 1 d . . . . .
C9 C 0.2410(5) 0.3813(2) 0.4225(2) 0.0776(14) Uani 1 1 d . . . . .
H13A H 0.141598 0.370373 0.401173 0.116 Uiso 1 1 calc R U . . .
H13B H 0.305639 0.392714 0.382065 0.116 Uiso 1 1 calc R U . . .
H13C H 0.235364 0.420520 0.456388 0.116 Uiso 1 1 calc R U . . .
C10 C 0.4352(3) 0.31782(16) 0.50655(15) 0.0357(7) Uani 1 1 d . . . . .
C12 C 0.7836(4) 0.38679(16) 0.6063(2) 0.0409(7) Uani 1 1 d . . . . .
C11 C 0.5561(4) 0.37066(16) 0.52006(17) 0.0380(7) Uani 1 1 d . . . . .
C13 C 0.9141(4) 0.34832(16) 0.5730(2) 0.0406(7) Uani 1 1 d . . . . .
C14 C 0.9608(3) 0.28588(15) 0.62028(17) 0.0351(6) Uani 1 1 d . . . . .
C18 C 1.1058(4) 0.2790(2) 0.6528(2) 0.0522(9) Uani 1 1 d . . . . .
C17 C 1.1463(4) 0.2217(2) 0.6958(2) 0.0579(10) Uani 1 1 d . . . . .
C16 C 1.0401(4) 0.17087(19) 0.70684(19) 0.0443(8) Uani 1 1 d . . . . .
C15 C 0.8971(3) 0.17935(16) 0.67429(16) 0.0325(6) Uani 1 1 d . . . . .
O1 O 0.6374(2) 0.14544(9) 0.58102(10) 0.0282(4) Uani 1 1 d D . . . .
O2 O 0.7295(2) 0.24280(9) 0.48957(10) 0.0295(4) Uani 1 1 d D . . . .
P P 0.20735(10) 0.52195(4) 0.64064(5) 0.0428(2) Uani 1 1 d D . . . .
Co1 Co 0.65038(4) 0.24277(2) 0.58769(2) 0.02270(10) Uani 1 1 d . . . . .
F5 F 0.3799(3) 0.5300(2) 0.6281(3) 0.1424(16) Uani 1 1 d . . . . .
F1 F 0.0347(3) 0.51099(19) 0.6496(2) 0.1185(12) Uani 1 1 d . . . . .
O3A O 0.6078(18) 0.5436(8) 0.7959(10) 0.216(6) Uani 0.5 1 d . U P A 1
O3 O 0.6966(18) 0.5160(9) 0.7402(9) 0.219(7) Uani 0.5 1 d . . P B 2
F3 F 0.1535(11) 0.5138(6) 0.5551(3) 0.132(3) Uani 0.5484 1 d D . P C 1
F4 F 0.2119(9) 0.4431(3) 0.6536(6) 0.111(4) Uani 0.5484 1 d D . P C 1
F6 F 0.2529(17) 0.5352(6) 0.7238(4) 0.171(6) Uani 0.5484 1 d D . P C 1
F2 F 0.2095(12) 0.6024(3) 0.6273(5) 0.113(4) Uani 0.5484 1 d D . P C 1
F3A F 0.2419(11) 0.4731(7) 0.5740(5) 0.149(4) Uani 0.4516 1 d D . P C 2
F2A F 0.1690(12) 0.5832(9) 0.5898(11) 0.191(9) Uani 0.4516 1 d D . P C 2
F4A F 0.2504(12) 0.4561(6) 0.6917(7) 0.132(6) Uani 0.4516 1 d D . P C 2
F6A F 0.1886(16) 0.5619(7) 0.7134(6) 0.136(6) Uani 0.4516 1 d D . P C 2
H58 H 0.502(4) 0.227(2) 0.858(2) 0.062(11) Uiso 1 1 d . . . . .
H49 H 0.588(3) 0.1555(17) 0.7456(17) 0.035(8) Uiso 1 1 d . . . . .
H64 H 0.571(3) 0.4113(18) 0.6807(17) 0.038(8) Uiso 1 1 d . . . . .
H50 H 0.436(4) 0.3773(17) 0.6373(18) 0.043(9) Uiso 1 1 d . . . . .
H59 H 0.325(4) 0.1694(18) 0.5278(18) 0.041(9) Uiso 1 1 d . . . . .
H62 H 0.150(5) 0.245(2) 0.449(2) 0.063(12) Uiso 1 1 d . . . . .
H54 H 0.771(4) 0.4335(18) 0.5828(18) 0.044(9) Uiso 1 1 d . . . . .
H51 H 0.803(4) 0.3910(17) 0.661(2) 0.045(9) Uiso 1 1 d . . . . .
H57 H 0.626(3) 0.3679(16) 0.4824(18) 0.036(8) Uiso 1 1 d . . . . .
H56 H 0.513(4) 0.4175(19) 0.5237(18) 0.045(9) Uiso 1 1 d . . . . .
H53 H 0.892(4) 0.3334(18) 0.520(2) 0.046(9) Uiso 1 1 d . . . . .
H52 H 1.001(4) 0.3804(18) 0.5735(18) 0.046(9) Uiso 1 1 d . . . . .
H60 H 1.178(5) 0.315(2) 0.646(2) 0.071(12) Uiso 1 1 d . . . . .
H63 H 1.242(5) 0.218(2) 0.714(3) 0.084(14) Uiso 1 1 d . . . . .
H61 H 1.066(4) 0.1295(19) 0.734(2) 0.055(10) Uiso 1 1 d . . . . .
H48 H 0.822(4) 0.1456(17) 0.6807(18) 0.040(9) Uiso 1 1 d . . . . .
C1A C 0.704(2) 0.1234(9) 0.5189(8) 0.0275(15) Uani 0.6601 1 d D . P D 1
C2A C 0.756(2) 0.1767(5) 0.4712(11) 0.0258(9) Uani 0.6601 1 d D . P D 1
C3A C 0.8273(17) 0.1572(7) 0.4063(8) 0.0307(16) Uani 0.6601 1 d D . P D 1
C4A C 0.8479(10) 0.0874(6) 0.3864(5) 0.042(2) Uani 0.6601 1 d D . P D 1
C5A C 0.7981(12) 0.0358(4) 0.4346(6) 0.054(3) Uani 0.6601 1 d D . P D 1
C6A C 0.7272(16) 0.0545(6) 0.5003(6) 0.042(3) Uani 0.6601 1 d D . P D 1
Cl1A Cl 0.8892(14) 0.2215(7) 0.3464(6) 0.0429(18) Uani 0.6601 1 d D . P D 1
Cl2A Cl 0.9419(4) 0.06406(19) 0.30649(18) 0.0763(9) Uani 0.6601 1 d D . P D 1
Cl3A Cl 0.8290(5) -0.05133(13) 0.41502(18) 0.1160(13) Uani 0.6601 1 d D . P D 1
Cl4A Cl 0.6628(6) -0.0076(3) 0.5619(3) 0.0665(11) Uani 0.6601 1 d D . P D 1
C1B C 0.719(4) 0.1265(17) 0.5222(16) 0.0275(15) Uani 0.3399 1 d D . P D 2
C2B C 0.764(5) 0.1775(9) 0.470(2) 0.0258(9) Uani 0.3399 1 d D . P D 2
C3B C 0.850(4) 0.1603(13) 0.4081(17) 0.0307(16) Uani 0.3399 1 d D . P D 2
C4B C 0.8906(16) 0.0899(13) 0.4008(9) 0.034(4) Uani 0.3399 1 d D . P D 2
C5B C 0.8486(19) 0.0392(7) 0.4510(12) 0.038(4) Uani 0.3399 1 d D . P D 2
C6B C 0.759(4) 0.0570(13) 0.5118(14) 0.042(3) Uani 0.3399 1 d D . P D 2
Cl1B Cl 0.899(3) 0.2275(14) 0.3479(10) 0.040(3) Uani 0.3399 1 d D . P D 2
Cl2B Cl 0.9977(6) 0.0700(4) 0.3241(4) 0.0642(15) Uani 0.3399 1 d D . P D 2
Cl3B Cl 0.9046(5) -0.0457(3) 0.4385(3) 0.0674(12) Uani 0.3399 1 d D . P D 2
Cl4B Cl 0.7126(11) -0.0059(7) 0.5773(7) 0.0595(18) Uani 0.3399 1 d D . P D 2

loop_
_atom_site_aniso_label
_atom_site_aniso_U_11
_atom_site_aniso_U_22
_atom_site_aniso_U_33
_atom_site_aniso_U_23
_atom_site_aniso_U_13
_atom_site_aniso_U_12
N6 0.0373(14) 0.0538(16) 0.0260(12) -0.0054(11) 0.0049(10) 0.0095(12)
N5 0.0231(11) 0.0294(12) 0.0258(11) 0.0025(9) 0.0021(8) 0.0022(9)
N3 0.0309(12) 0.0256(11) 0.0304(12) 0.0010(9) 0.0028(9) 0.0011(9)
N1 0.0298(12) 0.0377(13) 0.0272(12) -0.0015(10) -0.0007(9) 0.0008(10)
N2 0.0448(16) 0.067(2) 0.0334(14) -0.0050(13) -0.0100(12) 0.0215(14)
C23 0.071(3) 0.070(3) 0.0386(18) -0.0152(17) 0.0122(17) 0.022(2)
C22 0.0423(18) 0.065(2) 0.0297(16) 0.0123(15) 0.0099(13) 0.0093(16)
C21 0.0332(15) 0.0400(17) 0.0352(16) 0.0102(13) 0.0069(12) 0.0045(13)
N4 0.0241(11) 0.0291(12) 0.0268(11) -0.0029(9) 0.0047(9) 0.0013(9)
C20 0.0274(14) 0.0369(15) 0.0260(13) -0.0033(11) 0.0026(11) 0.0059(12)
C19 0.0406(18) 0.0311(16) 0.0356(16) -0.0044(12) 0.0059(13) 0.0094(13)
C7 0.0352(17) 0.052(2) 0.0457(18) -0.0106(16) -0.0013(14) -0.0061(15)
C8 0.0369(19) 0.084(3) 0.051(2) -0.0161(19) -0.0155(16) 0.0029(19)
C9 0.083(3) 0.093(3) 0.054(2) 0.005(2) -0.020(2) 0.046(3)
C10 0.0381(16) 0.0451(17) 0.0237(13) 0.0001(12) 0.0001(12) 0.0108(13)
C12 0.0414(18) 0.0290(16) 0.052(2) -0.0041(14) 0.0015(15) -0.0056(13)
C11 0.0486(19) 0.0336(16) 0.0318(15) 0.0083(12) 0.0024(14) 0.0084(14)
C13 0.0367(17) 0.0320(16) 0.054(2) 0.0010(14) 0.0104(14) -0.0111(13)
C14 0.0304(15) 0.0349(15) 0.0407(16) -0.0082(12) 0.0081(12) -0.0035(12)
C18 0.0279(17) 0.058(2) 0.071(2) -0.0087(19) 0.0035(16) -0.0076(16)
C17 0.0282(18) 0.072(3) 0.072(3) -0.008(2) -0.0088(17) 0.0086(17)
C16 0.0407(18) 0.050(2) 0.0412(18) -0.0045(15) -0.0061(14) 0.0170(15)
C15 0.0338(15) 0.0343(15) 0.0295(14) -0.0018(12) 0.0031(12) 0.0047(13)
O1 0.0342(10) 0.0237(9) 0.0272(9) 0.0009(7) 0.0067(8) -0.0045(8)
O2 0.0377(11) 0.0256(10) 0.0258(9) 0.0016(7) 0.0071(8) -0.0015(8)
P 0.0533(5) 0.0333(4) 0.0422(4) 0.0029(3) 0.0067(4) -0.0013(4)
Co1 0.02441(18) 0.02253(18) 0.02130(17) -0.00030(13) 0.00250(13) -0.00003(14)
F5 0.0591(18) 0.136(3) 0.235(5) 0.068(3) 0.034(2) -0.0051(19)
F1 0.0594(17) 0.139(3) 0.157(3) 0.042(2) 0.0118(18) -0.0035(18)
O3A 0.199(12) 0.209(13) 0.240(13) 0.020(11) 0.010(11) 0.019(10)
O3 0.203(14) 0.238(16) 0.219(15) -0.075(13) 0.032(12) -0.017(12)
F3 0.185(9) 0.149(7) 0.055(3) -0.007(4) -0.044(4) -0.003(6)
F4 0.073(4) 0.018(2) 0.238(13) 0.014(4) -0.022(5) 0.001(2)
F6 0.288(17) 0.157(10) 0.059(4) 0.038(5) -0.069(7) -0.107(9)
F2 0.190(10) 0.023(2) 0.126(6) -0.003(3) 0.022(5) -0.003(3)
F3A 0.156(9) 0.224(12) 0.067(5) -0.072(6) 0.012(5) 0.079(8)
F2A 0.079(6) 0.236(15) 0.263(17) 0.228(14) 0.058(9) 0.055(9)
F4A 0.104(8) 0.147(11) 0.153(9) 0.115(8) 0.071(7) 0.061(7)
F6A 0.157(10) 0.142(10) 0.114(9) -0.097(9) 0.056(8) -0.014(7)
C1A 0.030(4) 0.0273(19) 0.0250(17) -0.0037(13) 0.002(2) -0.003(2)
C2A 0.026(2) 0.0270(14) 0.0242(14) -0.0027(11) -0.0003(13) -0.0020(12)
C3A 0.027(5) 0.0391(19) 0.0259(15) 0.0009(14) 0.004(2) -0.002(2)
C4A 0.058(6) 0.044(4) 0.025(3) -0.005(3) 0.010(4) 0.009(4)
C5A 0.088(8) 0.031(3) 0.044(5) -0.009(3) 0.014(5) 0.002(4)
C6A 0.064(7) 0.0255(18) 0.038(4) 0.001(2) 0.010(4) -0.001(3)
Cl1A 0.045(4) 0.0495(17) 0.035(2) 0.0071(13) 0.011(2) -0.003(2)
Cl2A 0.121(3) 0.0665(15) 0.0448(14) -0.0061(11) 0.0370(16) 0.0291(19)
Cl3A 0.225(4) 0.0316(9) 0.099(2) -0.0138(12) 0.079(2) 0.0114(19)
Cl4A 0.111(4) 0.0288(9) 0.062(2) 0.0110(13) 0.027(2) -0.004(2)
C1B 0.030(4) 0.0273(19) 0.0250(17) -0.0037(13) 0.002(2) -0.003(2)
C2B 0.026(2) 0.0270(14) 0.0242(14) -0.0027(11) -0.0003(13) -0.0020(12)
C3B 0.027(5) 0.0391(19) 0.0259(15) 0.0009(14) 0.004(2) -0.002(2)
C4B 0.020(6) 0.054(8) 0.026(7) -0.015(6) -0.009(5) 0.005(6)
C5B 0.039(8) 0.031(6) 0.043(10) -0.019(5) 0.003(6) 0.009(5)
C6B 0.064(7) 0.0255(18) 0.038(4) 0.001(2) 0.010(4) -0.001(3)
Cl1B 0.030(3) 0.064(7) 0.024(3) 0.015(4) 0.001(2) -0.008(4)
Cl2B 0.052(2) 0.090(3) 0.053(3) -0.032(2) 0.0183(18) 0.008(2)
Cl3B 0.070(2) 0.044(2) 0.088(3) -0.0290(17) 0.0039(18) 0.0184(17)
Cl4B 0.082(5) 0.0303(19) 0.067(4) 0.011(2) 0.014(3) 0.001(3)

loop_
_atom_type_symbol
_atom_type_description
_atom_type_scat_dispersion_real
_atom_type_scat_dispersion_imag
_atom_type_scat_source
C C 0.0033 0.0016 'International Tables Vol C Tables 4.2.6.8 and 6.1.1.4'
H H 0.0000 0.0000 'International Tables Vol C Tables 4.2.6.8 and 6.1.1.4'
Cl Cl 0.1484 0.1585 'International Tables Vol C Tables 4.2.6.8 and 6.1.1.4'
Co Co 0.3494 0.9721 'International Tables Vol C Tables 4.2.6.8 and 6.1.1.4'
F F 0.0171 0.0103 'International Tables Vol C Tables 4.2.6.8 and 6.1.1.4'
N N 0.0061 0.0033 'International Tables Vol C Tables 4.2.6.8 and 6.1.1.4'
O O 0.0106 0.0060 'International Tables Vol C Tables 4.2.6.8 and 6.1.1.4'
P P 0.1023 0.0942 'International Tables Vol C Tables 4.2.6.8 and 6.1.1.4'

loop_
_geom_angle_atom_site_label_1
_geom_angle_atom_site_label_2
_geom_angle_atom_site_label_3
_geom_angle
_geom_angle_site_symmetry_1
_geom_angle_site_symmetry_3
_geom_angle_publ_flag
C20 N6 C22 106.8(2) . . ?
C20 N6 C23 126.2(3) . . ?
C22 N6 C23 126.9(3) . . ?
C20 N5 C21 106.8(2) . . ?
C20 N5 Co1 114.69(18) . . ?
C21 N5 Co1 138.0(2) . . ?
C11 N3 C12 110.8(2) . . ?
C11 N3 C19 107.9(2) . . ?
C12 N3 C19 108.8(2) . . ?
C11 N3 Co1 104.82(17) . . ?
C12 N3 Co1 115.23(18) . . ?
C19 N3 Co1 109.04(17) . . ?
C10 N1 C7 107.6(3) . . ?
C10 N1 Co1 112.87(19) . . ?
C7 N1 Co1 138.9(2) . . ?
C10 N2 C8 106.7(3) . . ?
C10 N2 C9 126.5(3) . . ?
C8 N2 C9 126.8(3) . . ?
N6 C23 H6A 109.5 . . ?
N6 C23 H6B 109.5 . . ?
H6A C23 H6B 109.5 . . ?
N6 C23 H6C 109.5 . . ?
H6A C23 H6C 109.5 . . ?
H6B C23 H6C 109.5 . . ?
C21 C22 N6 107.5(3) . . ?
C21 C22 H58 131(2) . . ?
N6 C22 H58 122(2) . . ?
C22 C21 N5 108.2(3) . . ?
C22 C21 H49 131.1(19) . . ?
N5 C21 H49 120.7(19) . . ?
C14 N4 C15 119.1(2) . . ?
C14 N4 Co1 121.80(19) . . ?
C15 N4 Co1 119.08(19) . . ?
N5 C20 N6 110.6(2) . . ?
N5 C20 C19 120.2(2) . . ?
N6 C20 C19 129.1(3) . . ?
C20 C19 N3 107.1(2) . . ?
C20 C19 H64 113.6(19) . . ?
N3 C19 H64 108.8(19) . . ?
C20 C19 H50 111(2) . . ?
N3 C19 H50 109(2) . . ?
H64 C19 H50 107(3) . . ?
C8 C7 N1 107.9(3) . . ?
C8 C7 H59 131(2) . . ?
N1 C7 H59 121(2) . . ?
C7 C8 N2 107.8(3) . . ?
C7 C8 H62 129(3) . . ?
N2 C8 H62 123(3) . . ?
N2 C9 H13A 109.5 . . ?
N2 C9 H13B 109.5 . . ?
H13A C9 H13B 109.5 . . ?
N2 C9 H13C 109.5 . . ?
H13A C9 H13C 109.5 . . ?
H13B C9 H13C 109.5 . . ?
N1 C10 N2 110.0(3) . . ?
N1 C10 C11 118.7(2) . . ?
N2 C10 C11 131.3(3) . . ?
N3 C12 C13 113.1(2) . . ?
N3 C12 H54 107.2(19) . . ?
C13 C12 H54 110.6(19) . . ?
N3 C12 H51 107(2) . . ?
C13 C12 H51 109(2) . . ?
H54 C12 H51 110(3) . . ?
C10 C11 N3 104.5(2) . . ?
C10 C11 H57 110.4(19) . . ?
N3 C11 H57 107.6(19) . . ?
C10 C11 H56 111(2) . . ?
N3 C11 H56 111.1(19) . . ?
H57 C11 H56 112(3) . . ?
C14 C13 C12 111.5(3) . . ?
C14 C13 H53 109(2) . . ?
C12 C13 H53 113(2) . . ?
C14 C13 H52 107.3(19) . . ?
C12 C13 H52 108.0(19) . . ?
H53 C13 H52 108(3) . . ?
N4 C14 C18 119.8(3) . . ?
N4 C14 C13 118.4(3) . . ?
C18 C14 C13 121.7(3) . . ?
C17 C18 C14 120.9(3) . . ?
C17 C18 H60 120(2) . . ?
C14 C18 H60 119(2) . . ?
C18 C17 C16 118.9(3) . . ?
C18 C17 H63 119(3) . . ?
C16 C17 H63 122(3) . . ?
C15 C16 C17 118.8(3) . . ?
C15 C16 H61 120(2) . . ?
C17 C16 H61 121(2) . . ?
N4 C15 C16 122.4(3) . . ?
N4 C15 H48 117(2) . . ?
C16 C15 H48 121(2) . . ?
C1A O1 Co1 109.7(8) . . ?
C1B O1 Co1 106.5(15) . . ?
C2A O2 Co1 107.3(8) . . ?
C2B O2 Co1 109.8(15) . . ?
F2A P F6A 94.4(10) . . ?
F6 P F4 91.1(6) . . ?
F2A P F3A 94.1(9) . . ?
F6A P F3A 171.0(7) . . ?
F6 P F2 88.5(5) . . ?
F4 P F2 177.8(5) . . ?
F6 P F3 175.5(7) . . ?
F4 P F3 92.8(5) . . ?
F2 P F3 87.7(5) . . ?
F2A P F1 88.5(4) . . ?
F6A P F1 80.1(6) . . ?
F6 P F1 97.8(6) . . ?
F4 P F1 82.5(4) . . ?
F3A P F1 103.4(4) . . ?
F2 P F1 99.7(4) . . ?
F3 P F1 80.4(4) . . ?
F2A P F5 91.8(4) . . ?
F6A P F5 102.9(6) . . ?
F6 P F5 84.7(6) . . ?
F4 P F5 95.7(4) . . ?
F3A P F5 73.5(4) . . ?
F2 P F5 82.1(4) . . ?
F3 P F5 97.2(4) . . ?
F1 P F5 176.9(3) . . ?
F2A P F4A 177.9(9) . . ?
F6A P F4A 87.6(7) . . ?
F3A P F4A 83.9(6) . . ?
F1 P F4A 92.5(4) . . ?
F5 P F4A 87.2(4) . . ?
O1 Co1 O2 88.17(8) . . ?
O1 Co1 N5 93.74(8) . . ?
O2 Co1 N5 177.76(9) . . ?
O1 Co1 N1 92.26(9) . . ?
O2 Co1 N1 87.07(9) . . ?
N5 Co1 N1 94.03(9) . . ?
O1 Co1 N4 90.75(9) . . ?
O2 Co1 N4 88.70(9) . . ?
N5 Co1 N4 90.09(9) . . ?
N1 Co1 N4 174.73(10) . . ?
O1 Co1 N3 172.72(9) . . ?
O2 Co1 N3 94.47(8) . . ?
N5 Co1 N3 83.78(9) . . ?
N1 Co1 N3 81.12(10) . . ?
N4 Co1 N3 96.09(9) . . ?
O1 C1A C6A 125.1(14) . . ?
O1 C1A C2A 115.3(14) . . ?
C6A C1A C2A 119.6(7) . . ?
O2 C2A C3A 123.3(14) . . ?
O2 C2A C1A 118.6(14) . . ?
C3A C2A C1A 118.1(8) . . ?
C2A C3A C4A 122.4(9) . . ?
C2A C3A Cl1A 118.9(12) . . ?
C4A C3A Cl1A 118.7(12) . . ?
C5A C4A C3A 118.6(8) . . ?
C5A C4A Cl2A 119.6(9) . . ?
C3A C4A Cl2A 121.7(10) . . ?
C4A C5A C6A 119.7(7) . . ?
C4A C5A Cl3A 120.4(9) . . ?
C6A C5A Cl3A 119.9(9) . . ?
C1A C6A C5A 121.6(8) . . ?
C1A C6A Cl4A 116.9(11) . . ?
C5A C6A Cl4A 121.4(10) . . ?
O1 C1B C6B 121(3) . . ?
O1 C1B C2B 120(3) . . ?
C6B C1B C2B 119.3(13) . . ?
O2 C2B C3B 124(3) . . ?
O2 C2B C1B 113(3) . . ?
C3B C2B C1B 121.8(15) . . ?
C2B C3B C4B 116.9(17) . . ?
C2B C3B Cl1B 118(2) . . ?
C4B C3B Cl1B 125(2) . . ?
C5B C4B C3B 122.6(15) . . ?
C5B C4B Cl2B 121.4(18) . . ?
C3B C4B Cl2B 116(2) . . ?
C4B C5B C6B 119.9(13) . . ?
C4B C5B Cl3B 119.7(17) . . ?
C6B C5B Cl3B 120.4(19) . . ?
C1B C6B C5B 119.4(14) . . ?
C1B C6B Cl4B 120(2) . . ?
C5B C6B Cl4B 120(2) . . ?

loop_
_geom_bond_atom_site_label_1
_geom_bond_atom_site_label_2
_geom_bond_distance
_geom_bond_site_symmetry_2
_geom_bond_publ_flag
N6 C20 1.339(3) . ?
N6 C22 1.373(4) . ?
N6 C23 1.468(4) . ?
N5 C20 1.321(3) . ?
N5 C21 1.374(4) . ?
N5 Co1 1.919(2) . ?
N3 C11 1.498(4) . ?
N3 C12 1.503(4) . ?
N3 C19 1.513(4) . ?
N3 Co1 2.041(2) . ?
N1 C10 1.325(4) . ?
N1 C7 1.365(4) . ?
N1 Co1 1.919(2) . ?
N2 C10 1.347(4) . ?
N2 C8 1.370(5) . ?
N2 C9 1.470(5) . ?
C23 H6A 0.9600 . ?
C23 H6B 0.9600 . ?
C23 H6C 0.9600 . ?
C22 C21 1.346(5) . ?
C22 H58 0.91(4) . ?
C21 H49 0.91(3) . ?
N4 C14 1.349(4) . ?
N4 C15 1.352(4) . ?
N4 Co1 1.948(2) . ?
C20 C19 1.473(4) . ?
C19 H64 0.96(3) . ?
C19 H50 0.94(3) . ?
C7 C8 1.349(5) . ?
C7 H59 0.91(3) . ?
C8 H62 0.86(4) . ?
C9 H13A 0.9600 . ?
C9 H13B 0.9600 . ?
C9 H13C 0.9600 . ?
C10 C11 1.481(4) . ?
C12 C13 1.514(4) . ?
C12 H54 0.99(3) . ?
C12 H51 0.96(3) . ?
C11 H57 0.93(3) . ?
C11 H56 0.98(4) . ?
C13 C14 1.499(4) . ?
C13 H53 0.98(3) . ?
C13 H52 0.99(3) . ?
C14 C18 1.382(4) . ?
C18 C17 1.366(6) . ?
C18 H60 0.96(4) . ?
C17 C16 1.373(5) . ?
C17 H63 0.89(5) . ?
C16 C15 1.369(4) . ?
C16 H61 0.95(4) . ?
C15 H48 0.94(3) . ?
O1 C1A 1.335(8) . ?
O1 C1B 1.340(14) . ?
O1 Co1 1.8676(18) . ?
O2 C2A 1.327(8) . ?
O2 C2B 1.336(14) . ?
O2 Co1 1.8930(18) . ?
P F2A 1.499(8) . ?
P F6A 1.505(7) . ?
P F6 1.513(8) . ?
P F4 1.525(5) . ?
P F3A 1.540(6) . ?
P F2 1.556(6) . ?
P F3 1.556(5) . ?
P F1 1.560(3) . ?
P F5 1.563(3) . ?
P F4A 1.580(8) . ?
C1A C6A 1.374(10) . ?
C1A C2A 1.411(8) . ?
C2A C3A 1.386(10) . ?
C3A C4A 1.394(11) . ?
C3A Cl1A 1.725(8) . ?
C4A C5A 1.387(10) . ?
C4A Cl2A 1.727(7) . ?
C5A C6A 1.389(10) . ?
C5A Cl3A 1.726(8) . ?
C6A Cl4A 1.723(7) . ?
C1B C6B 1.389(18) . ?
C1B C2B 1.414(14) . ?
C2B C3B 1.393(18) . ?
C3B C4B 1.402(18) . ?
C3B Cl1B 1.732(14) . ?
C4B C5B 1.376(17) . ?
C4B Cl2B 1.730(13) . ?
C5B C6B 1.405(18) . ?
C5B Cl3B 1.715(12) . ?
C6B Cl4B 1.729(14) . ?
